data_7104410
loop_
_publ_author_name
'Casati, Nicola'
'Macchi, Piero'
'Sironi, Angelo'

_publ_section_title
;
 Hydrogen migration in oxalic acid di-hydrate at high pressure?
;
_journal_issue 19
_journal_name_full 'Chemical communications (Cambridge, England)'
_journal_page_first 2679
_journal_page_last 2681
_journal_paper_doi 10.1039/b823458b
_journal_volume 34
_journal_year 2009
_chemical_formula_sum 'C H3 O3'
_chemical_formula_weight 63.03
_chemical_name_common 'oxalic acid dihydrate'
_chemical_name_systematic
;
oxalic acid dihydrate
;
_space_group_IT_number 14
_symmetry_space_group_name_Hall '-P 2yn'
_symmetry_space_group_name_H-M 'P 1 21/n 1'
_atom_sites_solution_hydrogens geom
_atom_sites_solution_primary direct
_atom_sites_solution_secondary difmap
_audit_creation_date 2008-09-26T13:40:15-00:00
_audit_creation_method 'WinGX routine CIF_UPDATE'
_cell_angle_alpha 90.00
_cell_angle_beta 106.150(10)
_cell_angle_gamma 90.00
_cell_formula_units_Z 4
_cell_length_a 5.744(3)
_cell_length_b 3.098(4)
_cell_length_c 11.630(4)
_cell_measurement_reflns_used 478
_cell_measurement_temperature 295(2)
_cell_measurement_theta_max 23.8
_cell_measurement_theta_min 4.6
_cell_volume 198.8(3)
_computing_structure_refinement 'SHELXL-97 (Sheldrick, 1997)'
_diffrn_ambient_environment 'collected in a diamond anvil cell'
_diffrn_ambient_pressure 5300000
_diffrn_ambient_temperature 295(2)
_diffrn_measured_fraction_theta_full 0.337
_diffrn_measured_fraction_theta_max 0.337
_diffrn_radiation_monochromator graphite
_diffrn_radiation_source 'fine-focus sealed tube'
_diffrn_radiation_type MoK\a
_diffrn_radiation_wavelength 0.71069
_diffrn_reflns_av_R_equivalents 0.0635
_diffrn_reflns_av_sigmaI/netI 0.0357
_diffrn_reflns_limit_h_max 4
_diffrn_reflns_limit_h_min -4
_diffrn_reflns_limit_k_max 3
_diffrn_reflns_limit_k_min -3
_diffrn_reflns_limit_l_max 11
_diffrn_reflns_limit_l_min -10
_diffrn_reflns_number 1086
_diffrn_reflns_theta_full 24.48
_diffrn_reflns_theta_max 24.48
_diffrn_reflns_theta_min 4.55
_exptl_absorpt_coefficient_mu 0.223
_exptl_absorpt_correction_T_max 1.0
_exptl_absorpt_correction_T_min 0.78
_exptl_absorpt_correction_type empirical
_exptl_absorpt_process_details
;
DAC absorption corrected with Absorb 6.0 (gaussian)
(R.J. Angel, J. Appl. Cryst. 2004, 37(3), 486)
Crystal absorption corrected with SADABS (empirical)
Area-Detector Absorption Correction,
(Siemens Industrial Automation, Inc.: Madison, WI, 1996)
;
_exptl_crystal_colour colourless
_exptl_crystal_density_diffrn 2.106
_exptl_crystal_density_method 'not measured'
_exptl_crystal_description prism
_exptl_crystal_F_000 132
_exptl_crystal_preparation 'mounted in a diamond-anvil cell '
_exptl_crystal_size_max 0.10
_exptl_crystal_size_mid 0.08
_exptl_crystal_size_min 0.08
_refine_diff_density_max 0.256
_refine_diff_density_min -0.285
_refine_diff_density_rms 0.071
_refine_ls_extinction_method none
_refine_ls_goodness_of_fit_ref 1.130
_refine_ls_hydrogen_treatment mixed
_refine_ls_matrix_type full
_refine_ls_number_parameters 23
_refine_ls_number_reflns 113
_refine_ls_number_restraints 2
_refine_ls_restrained_S_all 1.118
_refine_ls_R_factor_all 0.0659
_refine_ls_R_factor_gt 0.0569
_refine_ls_shift/su_max 0.000
_refine_ls_shift/su_mean 0.000
_refine_ls_structure_factor_coef Fsqd
_refine_ls_weighting_details 'calc w=1/[\s^2^(Fo^2^)+(0.1168P)^2^+0.1331P] where P=(Fo^2^+2Fc^2^)/3'
_refine_ls_weighting_scheme calc
_refine_ls_wR_factor_gt 0.1531
_refine_ls_wR_factor_ref 0.1624
_reflns_number_gt 93
_reflns_number_total 113
_reflns_threshold_expression >2sigma(I)
_cod_data_source_file B823458B.txt
_cod_data_source_block oxhh53u
_cod_original_sg_symbol_H-M 'P 21/n'
_cod_database_code 7104410

loop_
_symmetry_equiv_pos_as_xyz
'x, y, z'
'-x+1/2, y+1/2, -z+1/2'
'-x, -y, -z'
'x-1/2, -y-1/2, z-1/2'

loop_
_atom_site_label
_atom_site_type_symbol
_atom_site_fract_x
_atom_site_fract_y
_atom_site_fract_z
_atom_site_U_iso_or_equiv
_atom_site_adp_type
_atom_site_occupancy
_atom_site_symmetry_multiplicity
_atom_site_calc_flag
_atom_site_refinement_flags
_atom_site_disorder_assembly
_atom_site_disorder_group
C1 C -0.048(2) -0.0530(17) 0.0535(7) 0.0215(18) Uiso 1 1 d . . .
O1 O -0.2491(19) -0.2406(12) 0.0362(6) 0.0285(17) Uiso 1 1 d . . .
O2 O 0.0953(16) 0.0613(13) 0.1527(6) 0.0297(15) Uiso 1 1 d . . .
H21 H -0.0007 -0.0506 0.2436 0.045 Uiso 1 1 calc R . .
O3 O -0.0456(19) -0.1497(13) 0.3225(6) 0.0302(16) Uiso 1 1 d D . .
H31 H 0.05(3) -0.15(2) 0.408(4) 0.045 Uiso 1 1 d D . .
H32 H -0.157(10) 0.03(3) 0.358(6) 0.045 Uiso 1 1 d D . .

loop_
_atom_type_symbol
_atom_type_description
_atom_type_scat_dispersion_real
_atom_type_scat_dispersion_imag
_atom_type_scat_source
C C 0.0033 0.0016 'International Tables Vol C Tables 4.2.6.8 and 6.1.1.4'
H H 0.0000 0.0000 'International Tables Vol C Tables 4.2.6.8 and 6.1.1.4'
O O 0.0106 0.0060 'International Tables Vol C Tables 4.2.6.8 and 6.1.1.4'

loop_
_geom_angle_atom_site_label_1
_geom_angle_atom_site_label_2
_geom_angle_atom_site_label_3
_geom_angle
_geom_angle_site_symmetry_1
_geom_angle_site_symmetry_3
_geom_angle_publ_flag
O2 C1 O1 127.6(12) . . ?
O2 C1 C1 112.9(13) . 3 ?
O1 C1 C1 119.6(7) . 3 ?
C1 O2 H21 109.5 . . ?
H31 O3 H32 79(9) . . ?

loop_
_geom_bond_atom_site_label_1
_geom_bond_atom_site_label_2
_geom_bond_distance
_geom_bond_site_symmetry_2
_geom_bond_publ_flag
C1 O2 1.268(7) . ?
C1 O1 1.257(16) . ?
C1 C1 1.53(3) 3 ?
O2 H21 1.3650 . ?
O3 H31 0.9950(12) . ?
O3 H32 1.0130(12) . ?
